data_7001727
loop_
_publ_author_name
'Armbruster, Felix'
'Fern\'andez, Ignacio'
'Breher, Frank'

_publ_section_title
;
 Syntheses, structures, and reactivity of poly(pyrazolyl)silanes,
 -disilanes, and the ambidentate \k1Si/\k3N-coordinating
 tris(3,5-dimethylpyrazolyl)silanide ligand [Si(3,5-Me2pz)3]&#x2212; (MeTpsd)
;
_journal_coden_ASTM DTARAF
_journal_issue 29
_journal_name_full 'Dalton Transactions'
_journal_page_first 5612
_journal_page_last 5626
_journal_paper_doi 10.1039/b906333a
_journal_year 2009
_chemical_formula_moiety 'C33 H36 N6 Si Sn'
_chemical_formula_sum 'C33 H36 N6 Si Sn'
_chemical_formula_weight 663.48
_space_group_IT_number 19
_symmetry_cell_setting orthorhombic
_symmetry_space_group_name_Hall 'P 2ac 2ab'
_symmetry_space_group_name_H-M 'P 21 21 21'
_atom_sites_solution_hydrogens geom
_atom_sites_solution_primary direct
_atom_sites_solution_secondary difmap
_audit_creation_method SHELXL-97
_cell_angle_alpha 90.00
_cell_angle_beta 90.00
_cell_angle_gamma 90.00
_cell_formula_units_Z 4
_cell_length_a 10.455(2)
_cell_length_b 17.266(4)
_cell_length_c 17.588(4)
_cell_measurement_reflns_used 17360
_cell_measurement_temperature 200(2)
_cell_measurement_theta_max 26.00
_cell_measurement_theta_min 4.04
_cell_volume 3174.9(12)
_computing_cell_refinement 'CrysAlis Red'
_computing_data_collection 'CrysAlis CCD'
_computing_data_reduction 'CrysAlis Red'
_computing_molecular_graphics 'Ortep 32'
_computing_publication_material 'Bruker SHELXTL'
_computing_structure_refinement 'Bruker SHELXTL'
_computing_structure_solution 'Bruker SHELXTL'
_diffrn_ambient_temperature 200(2)
_diffrn_measured_fraction_theta_full 0.991
_diffrn_measured_fraction_theta_max 0.991
_diffrn_measurement_device_type 'Stoe Stadi 4 with CCD'
_diffrn_measurement_method 'omega scans'
_diffrn_radiation_monochromator graphite
_diffrn_radiation_source 'fine-focus sealed tube'
_diffrn_radiation_type MoK\a
_diffrn_radiation_wavelength 0.71073
_diffrn_reflns_av_R_equivalents 0.0591
_diffrn_reflns_av_sigmaI/netI 0.0619
_diffrn_reflns_limit_h_max 12
_diffrn_reflns_limit_h_min -7
_diffrn_reflns_limit_k_max 21
_diffrn_reflns_limit_k_min -21
_diffrn_reflns_limit_l_max 19
_diffrn_reflns_limit_l_min -21
_diffrn_reflns_number 17360
_diffrn_reflns_theta_full 26.00
_diffrn_reflns_theta_max 26.00
_diffrn_reflns_theta_min 4.04
_exptl_absorpt_coefficient_mu 0.874
_exptl_absorpt_correction_type none
_exptl_crystal_colour colourless
_exptl_crystal_density_diffrn 1.388
_exptl_crystal_density_method 'not measured'
_exptl_crystal_description 'irregular shaped crystal'
_exptl_crystal_F_000 1360
_exptl_crystal_size_max 0.40
_exptl_crystal_size_mid 0.30
_exptl_crystal_size_min 0.30
_refine_diff_density_max 1.026
_refine_diff_density_min -0.618
_refine_diff_density_rms 0.081
_refine_ls_abs_structure_details 'Flack H D (1983), Acta Cryst. A39, 876-881'
_refine_ls_abs_structure_Flack 0.20(2)
_refine_ls_extinction_method none
_refine_ls_goodness_of_fit_ref 1.029
_refine_ls_hydrogen_treatment undef
_refine_ls_matrix_type full
_refine_ls_number_parameters 377
_refine_ls_number_reflns 6134
_refine_ls_number_restraints 0
_refine_ls_restrained_S_all 1.029
_refine_ls_R_factor_all 0.0494
_refine_ls_R_factor_gt 0.0396
_refine_ls_shift/su_max 0.016
_refine_ls_shift/su_mean 0.000
_refine_ls_structure_factor_coef Fsqd
_refine_ls_weighting_details 'calc w=1/[\s^2^(Fo^2^)+(0.0409P)^2^+0.0000P] where P=(Fo^2^+2Fc^2^)/3'
_refine_ls_weighting_scheme calc
_refine_ls_wR_factor_gt 0.0811
_refine_ls_wR_factor_ref 0.0875
_reflns_number_gt 5220
_reflns_number_total 6134
_reflns_threshold_expression >2sigma(I)
_cod_data_source_file B906333A.txt
_cod_data_source_block Ph3SnSipz3
_cod_database_code 7001727

loop_
_symmetry_equiv_pos_as_xyz
'x, y, z'
'-x+1/2, -y, z+1/2'
'-x, y+1/2, -z+1/2'
'x+1/2, -y+1/2, -z'

loop_
_atom_site_label
_atom_site_type_symbol
_atom_site_fract_x
_atom_site_fract_y
_atom_site_fract_z
_atom_site_U_iso_or_equiv
_atom_site_adp_type
_atom_site_occupancy
_atom_site_symmetry_multiplicity
_atom_site_calc_flag
_atom_site_refinement_flags
_atom_site_disorder_assembly
_atom_site_disorder_group
Sn1 Sn 0.27535(3) 0.124247(17) 0.228483(16) 0.02832(9) Uani 1 1 d . . .
Si1 Si 0.50298(12) 0.07801(7) 0.24252(7) 0.0296(3) Uani 1 1 d . . .
C32 C 0.7757(4) 0.2322(2) 0.2297(3) 0.0377(10) Uani 1 1 d . . .
H32A H 0.8543 0.2566 0.2170 0.045 Uiso 1 1 calc R . .
C200 C 0.2454(4) 0.2085(2) 0.1419(3) 0.0308(11) Uani 1 1 d . . .
C10 C 0.6542(5) -0.1010(3) 0.2211(3) 0.0442(12) Uani 1 1 d . . .
H10A H 0.6914 -0.1490 0.2011 0.066 Uiso 1 1 calc R . .
H10B H 0.5884 -0.1136 0.2588 0.066 Uiso 1 1 calc R . .
H10C H 0.7214 -0.0699 0.2451 0.066 Uiso 1 1 calc R . .
N4 N 0.4234(4) -0.0236(2) 0.3375(2) 0.0427(11) Uani 1 1 d . . .
N3 N 0.5213(4) 0.0300(2) 0.3282(2) 0.0346(9) Uani 1 1 d . . .
C12 C 0.5828(5) -0.0723(3) 0.0832(3) 0.0390(12) Uani 1 1 d . . .
H12A H 0.6163 -0.1162 0.0575 0.047 Uiso 1 1 calc R . .
N1 N 0.5332(4) 0.0127(2) 0.1697(2) 0.0327(9) Uani 1 1 d . . .
N2 N 0.4804(4) 0.0403(2) 0.1027(2) 0.0360(10) Uani 1 1 d . . .
C33 C 0.6793(4) 0.2631(2) 0.2763(3) 0.0380(11) Uani 1 1 d . . .
N6 N 0.5831(3) 0.2141(2) 0.2816(2) 0.0366(10) Uani 1 1 d . . .
C31 C 0.7363(4) 0.1614(3) 0.2064(2) 0.0339(11) Uani 1 1 d . . .
C103 C -0.0137(5) -0.0906(3) 0.1632(4) 0.0525(15) Uani 1 1 d . . .
H10D H -0.0706 -0.1315 0.1507 0.063 Uiso 1 1 calc R . .
N5 N 0.6172(3) 0.1502(2) 0.2380(2) 0.0341(9) Uani 1 1 d . . .
C204 C 0.0982(6) 0.2992(3) 0.0843(3) 0.0517(15) Uani 1 1 d . . .
H20A H 0.0177 0.3247 0.0855 0.062 Uiso 1 1 calc R . .
C22 C 0.5662(7) -0.0353(3) 0.4310(3) 0.0590(17) Uani 1 1 d . . .
H22A H 0.6058 -0.0535 0.4762 0.071 Uiso 1 1 calc R . .
C100 C 0.1525(4) 0.0302(2) 0.2002(3) 0.0312(11) Uani 1 1 d . . .
C202 C 0.2952(6) 0.2741(3) 0.0250(3) 0.0578(16) Uani 1 1 d . . .
H20B H 0.3533 0.2829 -0.0155 0.069 Uiso 1 1 calc R . .
C203 C 0.1805(6) 0.3130(3) 0.0265(3) 0.0532(15) Uani 1 1 d . . .
H20C H 0.1594 0.3489 -0.0124 0.064 Uiso 1 1 calc R . .
C101 C 0.1287(5) 0.0093(3) 0.1252(3) 0.0398(12) Uani 1 1 d . . .
H10E H 0.1703 0.0369 0.0855 0.048 Uiso 1 1 calc R . .
C205 C 0.1305(6) 0.2484(3) 0.1413(4) 0.0501(15) Uani 1 1 d . . .
H20D H 0.0719 0.2404 0.1818 0.060 Uiso 1 1 calc R . .
C13 C 0.5107(5) -0.0123(3) 0.0507(3) 0.0390(12) Uani 1 1 d . . .
C14 C 0.4609(7) -0.0026(3) -0.0285(3) 0.0573(17) Uani 1 1 d . . .
H14A H 0.4047 0.0427 -0.0306 0.086 Uiso 1 1 calc R . .
H14B H 0.4127 -0.0489 -0.0432 0.086 Uiso 1 1 calc R . .
H14C H 0.5328 0.0047 -0.0636 0.086 Uiso 1 1 calc R . .
C20 C 0.7231(7) 0.0735(4) 0.3916(4) 0.0717(18) Uani 1 1 d . . .
H20E H 0.6977 0.1277 0.3853 0.108 Uiso 1 1 calc R . .
H20F H 0.7843 0.0593 0.3517 0.108 Uiso 1 1 calc R . .
H20G H 0.7632 0.0666 0.4415 0.108 Uiso 1 1 calc R . .
C105 C 0.0923(5) -0.0123(3) 0.2563(3) 0.0394(12) Uani 1 1 d . . .
H10F H 0.1084 -0.0007 0.3082 0.047 Uiso 1 1 calc R . .
C102 C 0.0472(6) -0.0497(3) 0.1067(4) 0.0516(15) Uani 1 1 d . . .
H10G H 0.0326 -0.0624 0.0549 0.062 Uiso 1 1 calc R . .
C34 C 0.6770(5) 0.3389(3) 0.3169(3) 0.0508(14) Uani 1 1 d . . .
H34A H 0.6070 0.3390 0.3539 0.076 Uiso 1 1 calc R . .
H34B H 0.6640 0.3807 0.2800 0.076 Uiso 1 1 calc R . .
H34C H 0.7585 0.3466 0.3433 0.076 Uiso 1 1 calc R . .
C201 C 0.3265(6) 0.2226(3) 0.0817(3) 0.0471(14) Uani 1 1 d . . .
H20H H 0.4061 0.1962 0.0793 0.056 Uiso 1 1 calc R . .
C23 C 0.4543(6) -0.0635(3) 0.3986(3) 0.0508(15) Uani 1 1 d . . .
C24 C 0.3710(7) -0.1287(4) 0.4247(3) 0.0754(19) Uani 1 1 d . . .
H24A H 0.2999 -0.1354 0.3890 0.113 Uiso 1 1 calc R . .
H24B H 0.3372 -0.1169 0.4753 0.113 Uiso 1 1 calc R . .
H24C H 0.4214 -0.1765 0.4268 0.113 Uiso 1 1 calc R . .
C104 C 0.0088(5) -0.0717(3) 0.2377(3) 0.0488(13) Uani 1 1 d . . .
H10H H -0.0333 -0.0996 0.2770 0.059 Uiso 1 1 calc R . .
C11 C 0.5953(4) -0.0559(3) 0.1572(3) 0.0331(11) Uani 1 1 d . . .
C21 C 0.6082(6) 0.0229(3) 0.3860(3) 0.0475(14) Uani 1 1 d . . .
C300 C 0.2010(5) 0.1692(3) 0.3330(3) 0.0340(11) Uani 1 1 d . . .
C30 C 0.8018(5) 0.1008(3) 0.1591(3) 0.0425(14) Uani 1 1 d . . .
H30A H 0.8802 0.1225 0.1372 0.064 Uiso 1 1 calc R . .
H30B H 0.7446 0.0841 0.1182 0.064 Uiso 1 1 calc R . .
H30C H 0.8235 0.0563 0.1912 0.064 Uiso 1 1 calc R . .
C305 C 0.2777(7) 0.1913(3) 0.3927(3) 0.0584(15) Uani 1 1 d . . .
H30D H 0.3680 0.1866 0.3885 0.070 Uiso 1 1 calc R . .
C301 C 0.0710(5) 0.1784(3) 0.3421(3) 0.0411(12) Uani 1 1 d . . .
H30E H 0.0154 0.1634 0.3019 0.049 Uiso 1 1 calc R . .
C302 C 0.0194(6) 0.2086(3) 0.4075(3) 0.0483(14) Uani 1 1 d . . .
H30F H -0.0705 0.2151 0.4117 0.058 Uiso 1 1 calc R . .
C303 C 0.0969(7) 0.2295(4) 0.4665(4) 0.0609(18) Uani 1 1 d . . .
H30G H 0.0615 0.2499 0.5121 0.073 Uiso 1 1 calc R . .
C304 C 0.2245(8) 0.2206(4) 0.4592(3) 0.077(2) Uani 1 1 d . . .
H30H H 0.2790 0.2345 0.5002 0.093 Uiso 1 1 calc R . .

loop_
_atom_site_aniso_label
_atom_site_aniso_U_11
_atom_site_aniso_U_22
_atom_site_aniso_U_33
_atom_site_aniso_U_23
_atom_site_aniso_U_13
_atom_site_aniso_U_12
Sn1 0.02450(15) 0.02930(14) 0.03115(15) -0.00002(14) 0.00001(13) 0.00139(13)
Si1 0.0243(6) 0.0305(6) 0.0339(7) -0.0008(5) -0.0008(6) 0.0016(5)
C32 0.021(2) 0.033(2) 0.058(3) 0.008(2) 0.004(3) -0.0018(19)
C200 0.027(3) 0.029(2) 0.036(2) 0.0015(18) 0.001(2) -0.0030(19)
C10 0.044(3) 0.035(3) 0.054(3) 0.003(2) 0.000(3) 0.010(2)
N4 0.048(3) 0.035(2) 0.045(3) 0.004(2) 0.001(2) -0.007(2)
N3 0.035(2) 0.033(2) 0.035(2) -0.0005(17) -0.0081(19) 0.0010(18)
C12 0.038(3) 0.031(3) 0.048(3) -0.002(2) 0.015(2) 0.002(2)
N1 0.028(2) 0.035(2) 0.036(2) 0.0028(17) 0.0000(17) 0.0046(17)
N2 0.044(3) 0.034(2) 0.030(2) 0.0032(17) -0.002(2) 0.0022(19)
C33 0.026(2) 0.034(2) 0.054(3) -0.001(2) -0.003(3) 0.0017(19)
N6 0.026(2) 0.0294(19) 0.054(3) -0.006(2) 0.007(2) -0.0033(15)
C31 0.022(2) 0.042(2) 0.038(3) 0.0097(19) 0.003(2) 0.004(2)
C103 0.034(3) 0.035(3) 0.089(5) -0.018(3) -0.010(3) 0.001(2)
N5 0.027(2) 0.0319(19) 0.043(2) -0.0030(17) 0.0023(18) 0.0029(14)
C204 0.046(4) 0.050(3) 0.059(4) 0.017(3) -0.005(3) 0.015(3)
C22 0.091(5) 0.052(4) 0.033(3) 0.009(3) -0.017(3) 0.017(3)
C100 0.026(2) 0.026(2) 0.041(3) -0.0005(19) -0.005(2) 0.0027(19)
C202 0.065(4) 0.050(3) 0.058(4) 0.025(3) 0.021(3) 0.003(3)
C203 0.071(4) 0.037(3) 0.052(4) 0.012(3) -0.002(3) 0.006(3)
C101 0.038(3) 0.039(3) 0.042(3) 0.002(2) -0.001(2) -0.002(2)
C205 0.039(3) 0.054(3) 0.057(4) 0.017(3) 0.009(3) 0.012(3)
C13 0.048(3) 0.035(3) 0.034(3) -0.001(2) 0.006(3) -0.003(2)
C14 0.082(5) 0.053(4) 0.037(3) -0.002(3) -0.004(3) 0.011(3)
C20 0.059(4) 0.087(4) 0.069(4) -0.001(4) -0.032(4) -0.003(4)
C105 0.039(3) 0.035(2) 0.044(3) 0.001(2) 0.006(2) -0.002(2)
C102 0.049(4) 0.047(3) 0.059(4) -0.011(3) -0.018(3) 0.001(3)
C34 0.049(3) 0.031(3) 0.072(4) -0.011(3) 0.001(3) -0.002(2)
C201 0.045(3) 0.041(3) 0.055(4) 0.010(3) 0.013(3) 0.012(3)
C23 0.072(4) 0.044(3) 0.037(3) 0.005(3) 0.007(3) 0.007(3)
C24 0.110(6) 0.055(4) 0.061(4) 0.016(4) 0.016(4) -0.008(4)
C104 0.035(3) 0.040(3) 0.072(4) 0.005(3) 0.008(3) -0.008(2)
C11 0.024(2) 0.028(3) 0.047(3) -0.003(2) 0.004(2) 0.0004(19)
C21 0.048(4) 0.050(3) 0.045(3) -0.004(3) -0.018(3) 0.015(3)
C300 0.031(3) 0.036(3) 0.035(3) -0.002(2) 0.003(2) 0.004(2)
C30 0.043(3) 0.042(3) 0.042(3) -0.011(2) 0.004(2) 0.008(2)
C305 0.044(3) 0.088(4) 0.043(3) -0.018(3) 0.001(3) -0.013(4)
C301 0.044(3) 0.044(3) 0.036(3) 0.002(2) 0.002(2) 0.008(2)
C302 0.041(3) 0.047(3) 0.056(3) 0.004(3) 0.012(3) 0.013(3)
C303 0.070(5) 0.059(4) 0.054(4) -0.019(3) 0.022(3) -0.018(3)
C304 0.067(5) 0.113(5) 0.051(4) -0.035(4) 0.000(4) -0.030(5)

loop_
_atom_type_symbol
_atom_type_description
_atom_type_scat_dispersion_real
_atom_type_scat_dispersion_imag
_atom_type_scat_source
C C 0.0033 0.0016 'International Tables Vol C Tables 4.2.6.8 and 6.1.1.4'
H H 0.0000 0.0000 'International Tables Vol C Tables 4.2.6.8 and 6.1.1.4'
N N 0.0061 0.0033 'International Tables Vol C Tables 4.2.6.8 and 6.1.1.4'
Si Si 0.0817 0.0704 'International Tables Vol C Tables 4.2.6.8 and 6.1.1.4'
Sn Sn -0.6537 1.4246 'International Tables Vol C Tables 4.2.6.8 and 6.1.1.4'

loop_
_geom_angle_atom_site_label_1
_geom_angle_atom_site_label_2
_geom_angle_atom_site_label_3
_geom_angle
_geom_angle_site_symmetry_1
_geom_angle_site_symmetry_3
_geom_angle_publ_flag
C200 Sn1 C100 105.37(17) . . ?
C200 Sn1 C300 108.27(17) . . ?
C100 Sn1 C300 104.96(18) . . ?
C200 Sn1 Si1 115.13(13) . . ?
C100 Sn1 Si1 110.53(12) . . ?
C300 Sn1 Si1 111.90(13) . . ?
N5 Si1 N3 108.01(19) . . ?
N5 Si1 N1 108.00(19) . . ?
N3 Si1 N1 108.13(19) . . ?
N5 Si1 Sn1 114.77(13) . . ?
N3 Si1 Sn1 109.95(15) . . ?
N1 Si1 Sn1 107.77(14) . . ?
C31 C32 C33 107.5(4) . . ?
C31 C32 H32A 126.2 . . ?
C33 C32 H32A 126.2 . . ?
C201 C200 C205 116.1(4) . . ?
C201 C200 Sn1 125.5(4) . . ?
C205 C200 Sn1 118.2(4) . . ?
C11 C10 H10A 109.5 . . ?
C11 C10 H10B 109.5 . . ?
H10A C10 H10B 109.5 . . ?
C11 C10 H10C 109.5 . . ?
H10A C10 H10C 109.5 . . ?
H10B C10 H10C 109.5 . . ?
C23 N4 N3 105.4(4) . . ?
C21 N3 N4 110.0(4) . . ?
C21 N3 Si1 139.8(4) . . ?
N4 N3 Si1 109.9(3) . . ?
C11 C12 C13 107.0(4) . . ?
C11 C12 H12A 126.5 . . ?
C13 C12 H12A 126.5 . . ?
C11 N1 N2 110.5(4) . . ?
C11 N1 Si1 140.1(3) . . ?
N2 N1 Si1 109.4(3) . . ?
C13 N2 N1 104.9(4) . . ?
N6 C33 C32 110.3(4) . . ?
N6 C33 C34 121.1(4) . . ?
C32 C33 C34 128.6(4) . . ?
C33 N6 N5 105.9(4) . . ?
C32 C31 N5 106.2(4) . . ?
C32 C31 C30 131.2(4) . . ?
N5 C31 C30 122.6(4) . . ?
C104 C103 C102 119.3(5) . . ?
C104 C103 H10D 120.4 . . ?
C102 C103 H10D 120.4 . . ?
C31 N5 N6 110.1(3) . . ?
C31 N5 Si1 138.1(3) . . ?
N6 N5 Si1 111.7(3) . . ?
C203 C204 C205 120.3(6) . . ?
C203 C204 H20A 119.9 . . ?
C205 C204 H20A 119.9 . . ?
C21 C22 C23 107.1(5) . . ?
C21 C22 H22A 126.5 . . ?
C23 C22 H22A 126.5 . . ?
C105 C100 C101 117.3(4) . . ?
C105 C100 Sn1 120.9(3) . . ?
C101 C100 Sn1 121.8(4) . . ?
C203 C202 C201 120.6(5) . . ?
C203 C202 H20B 119.7 . . ?
C201 C202 H20B 119.7 . . ?
C204 C203 C202 118.9(5) . . ?
C204 C203 H20C 120.5 . . ?
C202 C203 H20C 120.5 . . ?
C102 C101 C100 122.0(5) . . ?
C102 C101 H10E 119.0 . . ?
C100 C101 H10E 119.0 . . ?
C204 C205 C200 122.4(5) . . ?
C204 C205 H20D 118.8 . . ?
C200 C205 H20D 118.8 . . ?
N2 C13 C12 110.6(4) . . ?
N2 C13 C14 118.9(5) . . ?
C12 C13 C14 130.4(5) . . ?
C13 C14 H14A 109.5 . . ?
C13 C14 H14B 109.5 . . ?
H14A C14 H14B 109.5 . . ?
C13 C14 H14C 109.5 . . ?
H14A C14 H14C 109.5 . . ?
H14B C14 H14C 109.5 . . ?
C21 C20 H20E 109.5 . . ?
C21 C20 H20F 109.5 . . ?
H20E C20 H20F 109.5 . . ?
C21 C20 H20G 109.5 . . ?
H20E C20 H20G 109.5 . . ?
H20F C20 H20G 109.5 . . ?
C100 C105 C104 120.8(5) . . ?
C100 C105 H10F 119.6 . . ?
C104 C105 H10F 119.6 . . ?
C101 C102 C103 120.0(5) . . ?
C101 C102 H10G 120.0 . . ?
C103 C102 H10G 120.0 . . ?
C33 C34 H34A 109.5 . . ?
C33 C34 H34B 109.5 . . ?
H34A C34 H34B 109.5 . . ?
C33 C34 H34C 109.5 . . ?
H34A C34 H34C 109.5 . . ?
H34B C34 H34C 109.5 . . ?
C202 C201 C200 121.7(5) . . ?
C202 C201 H20H 119.2 . . ?
C200 C201 H20H 119.2 . . ?
N4 C23 C22 110.9(5) . . ?
N4 C23 C24 120.2(6) . . ?
C22 C23 C24 128.9(5) . . ?
C23 C24 H24A 109.5 . . ?
C23 C24 H24B 109.5 . . ?
H24A C24 H24B 109.5 . . ?
C23 C24 H24C 109.5 . . ?
H24A C24 H24C 109.5 . . ?
H24B C24 H24C 109.5 . . ?
C103 C104 C105 120.6(5) . . ?
C103 C104 H10H 119.7 . . ?
C105 C104 H10H 119.7 . . ?
C12 C11 N1 107.0(4) . . ?
C12 C11 C10 131.2(4) . . ?
N1 C11 C10 121.6(4) . . ?
C22 C21 N3 106.6(5) . . ?
C22 C21 C20 131.2(5) . . ?
N3 C21 C20 122.2(5) . . ?
C305 C300 C301 117.1(5) . . ?
C305 C300 Sn1 123.0(4) . . ?
C301 C300 Sn1 119.9(4) . . ?
C31 C30 H30A 109.5 . . ?
C31 C30 H30B 109.5 . . ?
H30A C30 H30B 109.5 . . ?
C31 C30 H30C 109.5 . . ?
H30A C30 H30C 109.5 . . ?
H30B C30 H30C 109.5 . . ?
C300 C305 C304 120.7(6) . . ?
C300 C305 H30D 119.7 . . ?
C304 C305 H30D 119.7 . . ?
C302 C301 C300 121.8(5) . . ?
C302 C301 H30E 119.1 . . ?
C300 C301 H30E 119.1 . . ?
C303 C302 C301 120.3(6) . . ?
C303 C302 H30F 119.9 . . ?
C301 C302 H30F 119.9 . . ?
C304 C303 C302 118.9(6) . . ?
C304 C303 H30G 120.5 . . ?
C302 C303 H30G 120.5 . . ?
C303 C304 C305 121.2(6) . . ?
C303 C304 H30H 119.4 . . ?
C305 C304 H30H 119.4 . . ?

loop_
_geom_bond_atom_site_label_1
_geom_bond_atom_site_label_2
_geom_bond_distance
_geom_bond_site_symmetry_2
_geom_bond_publ_flag
Sn1 C200 2.129(4) . ?
Sn1 C100 2.130(4) . ?
Sn1 C300 2.142(5) . ?
Sn1 Si1 2.5224(13) . ?
Si1 N5 1.728(4) . ?
Si1 N3 1.730(4) . ?
Si1 N1 1.735(4) . ?
C32 C31 1.355(6) . ?
C32 C33 1.403(6) . ?
C32 H32A 0.9500 . ?
C200 C201 1.377(7) . ?
C200 C205 1.385(7) . ?
C10 C11 1.499(7) . ?
C10 H10A 0.9800 . ?
C10 H10B 0.9800 . ?
C10 H10C 0.9800 . ?
N4 C23 1.316(6) . ?
N4 N3 1.390(6) . ?
N3 C21 1.369(6) . ?
C12 C11 1.339(7) . ?
C12 C13 1.403(7) . ?
C12 H12A 0.9500 . ?
N1 C11 1.369(6) . ?
N1 N2 1.386(5) . ?
N2 C13 1.327(6) . ?
C33 N6 1.318(5) . ?
C33 C34 1.491(6) . ?
N6 N5 1.390(5) . ?
C31 N5 1.377(6) . ?
C31 C30 1.501(6) . ?
C103 C104 1.371(8) . ?
C103 C102 1.375(8) . ?
C103 H10D 0.9500 . ?
C204 C203 1.353(8) . ?
C204 C205 1.374(7) . ?
C204 H20A 0.9500 . ?
C22 C21 1.353(8) . ?
C22 C23 1.390(9) . ?
C22 H22A 0.9500 . ?
C100 C105 1.381(6) . ?
C100 C101 1.391(7) . ?
C202 C203 1.374(8) . ?
C202 C201 1.375(7) . ?
C202 H20B 0.9500 . ?
C203 H20C 0.9500 . ?
C101 C102 1.367(7) . ?
C101 H10E 0.9500 . ?
C205 H20D 0.9500 . ?
C13 C14 1.496(7) . ?
C14 H14A 0.9800 . ?
C14 H14B 0.9800 . ?
C14 H14C 0.9800 . ?
C20 C21 1.489(9) . ?
C20 H20E 0.9800 . ?
C20 H20F 0.9800 . ?
C20 H20G 0.9800 . ?
C105 C104 1.386(7) . ?
C105 H10F 0.9500 . ?
C102 H10G 0.9500 . ?
C34 H34A 0.9800 . ?
C34 H34B 0.9800 . ?
C34 H34C 0.9800 . ?
C201 H20H 0.9500 . ?
C23 C24 1.494(8) . ?
C24 H24A 0.9800 . ?
C24 H24B 0.9800 . ?
C24 H24C 0.9800 . ?
C104 H10H 0.9500 . ?
C300 C305 1.375(7) . ?
C300 C301 1.378(7) . ?
C30 H30A 0.9800 . ?
C30 H30B 0.9800 . ?
C30 H30C 0.9800 . ?
C305 C304 1.390(8) . ?
C305 H30D 0.9500 . ?
C301 C302 1.375(7) . ?
C301 H30E 0.9500 . ?
C302 C303 1.364(8) . ?
C302 H30F 0.9500 . ?
C303 C304 1.349(10) . ?
C303 H30G 0.9500 . ?
C304 H30H 0.9500 . ?

loop_
_geom_torsion_atom_site_label_1
_geom_torsion_atom_site_label_2
_geom_torsion_atom_site_label_3
_geom_torsion_atom_site_label_4
_geom_torsion
_geom_torsion_site_symmetry_1
_geom_torsion_site_symmetry_2
_geom_torsion_site_symmetry_3
_geom_torsion_site_symmetry_4
_geom_torsion_publ_flag
C200 Sn1 Si1 N5 42.9(2) . . . . ?
C100 Sn1 Si1 N5 162.1(2) . . . . ?
C300 Sn1 Si1 N5 -81.3(2) . . . . ?
C200 Sn1 Si1 N3 164.88(19) . . . . ?
C100 Sn1 Si1 N3 -75.9(2) . . . . ?
C300 Sn1 Si1 N3 40.7(2) . . . . ?
C200 Sn1 Si1 N1 -77.5(2) . . . . ?
C100 Sn1 Si1 N1 41.8(2) . . . . ?
C300 Sn1 Si1 N1 158.36(19) . . . . ?
C100 Sn1 C200 C201 -102.8(5) . . . . ?
C300 Sn1 C200 C201 145.4(4) . . . . ?
Si1 Sn1 C200 C201 19.3(5) . . . . ?
C100 Sn1 C200 C205 71.4(4) . . . . ?
C300 Sn1 C200 C205 -40.4(4) . . . . ?
Si1 Sn1 C200 C205 -166.5(4) . . . . ?
C23 N4 N3 C21 -2.0(6) . . . . ?
C23 N4 N3 Si1 172.2(4) . . . . ?
N5 Si1 N3 C21 -14.2(6) . . . . ?
N1 Si1 N3 C21 102.4(6) . . . . ?
Sn1 Si1 N3 C21 -140.2(5) . . . . ?
N5 Si1 N3 N4 174.2(3) . . . . ?
N1 Si1 N3 N4 -69.2(3) . . . . ?
Sn1 Si1 N3 N4 48.3(3) . . . . ?
N5 Si1 N1 C11 94.9(5) . . . . ?
N3 Si1 N1 C11 -21.7(6) . . . . ?
Sn1 Si1 N1 C11 -140.6(5) . . . . ?
N5 Si1 N1 N2 -82.7(3) . . . . ?
N3 Si1 N1 N2 160.7(3) . . . . ?
Sn1 Si1 N1 N2 41.9(3) . . . . ?
C11 N1 N2 C13 0.3(5) . . . . ?
Si1 N1 N2 C13 178.7(3) . . . . ?
C31 C32 C33 N6 -0.4(6) . . . . ?
C31 C32 C33 C34 179.0(5) . . . . ?
C32 C33 N6 N5 0.0(6) . . . . ?
C34 C33 N6 N5 -179.4(4) . . . . ?
C33 C32 C31 N5 0.5(5) . . . . ?
C33 C32 C31 C30 -176.8(5) . . . . ?
C32 C31 N5 N6 -0.5(5) . . . . ?
C30 C31 N5 N6 177.1(4) . . . . ?
C32 C31 N5 Si1 -176.3(4) . . . . ?
C30 C31 N5 Si1 1.3(8) . . . . ?
C33 N6 N5 C31 0.3(5) . . . . ?
C33 N6 N5 Si1 177.3(3) . . . . ?
N3 Si1 N5 C31 98.0(5) . . . . ?
N1 Si1 N5 C31 -18.7(5) . . . . ?
Sn1 Si1 N5 C31 -139.0(4) . . . . ?
N3 Si1 N5 N6 -77.8(3) . . . . ?
N1 Si1 N5 N6 165.5(3) . . . . ?
Sn1 Si1 N5 N6 45.2(3) . . . . ?
C200 Sn1 C100 C105 -144.2(4) . . . . ?
C300 Sn1 C100 C105 -30.0(4) . . . . ?
Si1 Sn1 C100 C105 90.8(4) . . . . ?
C200 Sn1 C100 C101 35.4(4) . . . . ?
C300 Sn1 C100 C101 149.6(4) . . . . ?
Si1 Sn1 C100 C101 -89.6(4) . . . . ?
C205 C204 C203 C202 1.4(9) . . . . ?
C201 C202 C203 C204 -0.7(9) . . . . ?
C105 C100 C101 C102 1.4(7) . . . . ?
Sn1 C100 C101 C102 -178.2(4) . . . . ?
C203 C204 C205 C200 -1.2(10) . . . . ?
C201 C200 C205 C204 0.1(8) . . . . ?
Sn1 C200 C205 C204 -174.6(5) . . . . ?
N1 N2 C13 C12 -0.6(6) . . . . ?
N1 N2 C13 C14 176.3(5) . . . . ?
C11 C12 C13 N2 0.6(6) . . . . ?
C11 C12 C13 C14 -175.8(6) . . . . ?
C101 C100 C105 C104 -1.9(7) . . . . ?
Sn1 C100 C105 C104 177.7(4) . . . . ?
C100 C101 C102 C103 -0.3(8) . . . . ?
C104 C103 C102 C101 -0.2(8) . . . . ?
C203 C202 C201 C200 -0.4(9) . . . . ?
C205 C200 C201 C202 0.7(8) . . . . ?
Sn1 C200 C201 C202 175.0(4) . . . . ?
N3 N4 C23 C22 2.6(6) . . . . ?
N3 N4 C23 C24 -178.3(5) . . . . ?
C21 C22 C23 N4 -2.2(7) . . . . ?
C21 C22 C23 C24 178.7(6) . . . . ?
C102 C103 C104 C105 -0.3(8) . . . . ?
C100 C105 C104 C103 1.5(8) . . . . ?
C13 C12 C11 N1 -0.4(5) . . . . ?
C13 C12 C11 C10 175.3(5) . . . . ?
N2 N1 C11 C12 0.0(5) . . . . ?
Si1 N1 C11 C12 -177.5(4) . . . . ?
N2 N1 C11 C10 -176.1(4) . . . . ?
Si1 N1 C11 C10 6.3(8) . . . . ?
C23 C22 C21 N3 0.9(6) . . . . ?
C23 C22 C21 C20 -179.1(6) . . . . ?
N4 N3 C21 C22 0.7(6) . . . . ?
Si1 N3 C21 C22 -170.9(4) . . . . ?
N4 N3 C21 C20 -179.4(5) . . . . ?
Si1 N3 C21 C20 9.1(9) . . . . ?
C200 Sn1 C300 C305 -109.9(4) . . . . ?
C100 Sn1 C300 C305 137.9(4) . . . . ?
Si1 Sn1 C300 C305 18.0(5) . . . . ?
C200 Sn1 C300 C301 68.9(4) . . . . ?
C100 Sn1 C300 C301 -43.3(4) . . . . ?
Si1 Sn1 C300 C301 -163.2(4) . . . . ?
C301 C300 C305 C304 0.8(8) . . . . ?
Sn1 C300 C305 C304 179.7(5) . . . . ?
C305 C300 C301 C302 0.4(8) . . . . ?
Sn1 C300 C301 C302 -178.5(4) . . . . ?
C300 C301 C302 C303 -1.1(9) . . . . ?
C301 C302 C303 C304 0.7(10) . . . . ?
C302 C303 C304 C305 0.5(11) . . . . ?
C300 C305 C304 C303 -1.3(10) . . . . ?

loop_
_cod_related_entry_id
_cod_related_entry_database
_cod_related_entry_code
1 ChemSpider 30652606
